data_2231930
loop_
_publ_author_name
'Kumagai, Hitoshi'
'Kawata, Satoshi'

_publ_section_title
;
 4,4'-Bipyridine-1,1'-diium 2,3,5,6-tetrabromoterephthalate dihydrate
;
_journal_coeditor_code IM2306
_journal_issue 10
_journal_name_full 'Acta Crystallographica Section E'
_journal_page_first o2636
_journal_paper_doi 10.1107/S1600536811035926
_journal_volume 67
_journal_year 2011
_chemical_formula_iupac 'C10 H10 N2 2+, C8 Br4 O4 2-, 2H2 O'
_chemical_formula_moiety 'C10 H10 N2 2+, C8 Br4 O4 2-, 2(H2 O)'
_chemical_formula_sum 'C18 H14 Br4 N2 O6'
_chemical_formula_weight 673.93
_chemical_name_systematic
;
4,4'-Bipyridine-1,1'-diium 2,3,5,6-tetrabromoterephthalate dihydrate
;
_space_group_IT_number 2
_symmetry_cell_setting triclinic
_symmetry_space_group_name_Hall '-P 1'
_symmetry_space_group_name_H-M 'P -1'
_atom_sites_solution_hydrogens geom
_atom_sites_solution_primary direct
_atom_sites_solution_secondary difmap
_cell_angle_alpha 64.119(14)
_cell_angle_beta 85.868(18)
_cell_angle_gamma 73.737(14)
_cell_formula_units_Z 1
_cell_length_a 6.503(3)
_cell_length_b 9.249(4)
_cell_length_c 9.987(4)
_cell_measurement_reflns_used 1137
_cell_measurement_temperature 293
_cell_measurement_theta_max 27.54
_cell_measurement_theta_min 3.27
_cell_volume 517.9(4)
_computing_cell_refinement 'CrystalClear (Rigaku/MSC, 2005)'
_computing_data_collection 'CrystalClear (Rigaku/MSC, 2005)'
_computing_data_reduction 'CrystalClear (Rigaku/MSC, 2005)'
_computing_molecular_graphics 'CrystalStructure (Rigaku, 2010)'
_computing_publication_material '<i>CrystalMaker</i> (Palmer, 2004)'
_computing_structure_refinement 'SHELXL97 (Sheldrick, 2008)'
_computing_structure_solution '<i>IL MILIONE</i> (Burla <i>et al.</i>, 2007)'
_diffrn_ambient_temperature 293
_diffrn_detector_area_resol_mean 7.314
_diffrn_measured_fraction_theta_full 0.979
_diffrn_measured_fraction_theta_max 0.979
_diffrn_measurement_device_type 'Rigaku Mercury70'
_diffrn_measurement_method \w
_diffrn_radiation_type 'Mo K\a'
_diffrn_radiation_wavelength 0.71070
_diffrn_reflns_av_R_equivalents 0.0265
_diffrn_reflns_limit_h_max 8
_diffrn_reflns_limit_h_min -8
_diffrn_reflns_limit_k_max 12
_diffrn_reflns_limit_k_min -12
_diffrn_reflns_limit_l_max 12
_diffrn_reflns_limit_l_min -12
_diffrn_reflns_number 5065
_diffrn_reflns_theta_full 27.55
_diffrn_reflns_theta_max 27.54
_diffrn_standards_number 0
_exptl_absorpt_coefficient_mu 7.834
_exptl_absorpt_correction_T_max 0.209
_exptl_absorpt_correction_T_min 0.126
_exptl_absorpt_correction_type multi-scan
_exptl_absorpt_process_details '(<i>REQAB</i>; Rigaku, 1998)'
_exptl_crystal_colour colorless
_exptl_crystal_density_diffrn 2.161
_exptl_crystal_density_method 'not measured'
_exptl_crystal_description prism
_exptl_crystal_F_000 324.00
_exptl_crystal_size_max 0.300
_exptl_crystal_size_mid 0.200
_exptl_crystal_size_min 0.200
_refine_diff_density_max 0.480
_refine_diff_density_min -1.550
_refine_ls_extinction_method none
_refine_ls_goodness_of_fit_ref 1.191
_refine_ls_hydrogen_treatment constr
_refine_ls_number_parameters 136
_refine_ls_number_reflns 2336
_refine_ls_number_restraints 0
_refine_ls_R_factor_gt 0.0312
_refine_ls_shift/su_max 0.001
_refine_ls_structure_factor_coef Fsqd
_refine_ls_weighting_details 'w = 1/[\s^2^(Fo^2^)+(0.0449P)^2^+0.1173P] where P=(Fo^2^+2Fc^2^)/3'
_refine_ls_weighting_scheme calc
_refine_ls_wR_factor_ref 0.0855
_reflns_number_gt 2116
_reflns_number_total 2336
_reflns_threshold_expression F^2^>2.0\s(F^2^)
_cod_data_source_file im2306.cif
_cod_data_source_block I
_cod_database_code 2231930
_cod_database_fobs_code 2231930

loop_
_symmetry_equiv_pos_site_id
_symmetry_equiv_pos_as_xyz
1 +X,+Y,+Z
2 -X,-Y,-Z

loop_
_atom_site_type_symbol
_atom_site_label
_atom_site_fract_x
_atom_site_fract_y
_atom_site_fract_z
_atom_site_U_iso_or_equiv
_atom_site_adp_type
_atom_site_calc_flag
_atom_site_refinement_flags
_atom_site_occupancy
_atom_site_symmetry_multiplicity
Br Br1 0.10645(4) 0.42116(4) 0.71999(3) 0.03083(11) Uani d . 1.0 2
Br Br2 0.32963(5) 0.18104(4) 0.54456(3) 0.03350(12) Uani d . 1.0 2
O O1 0.1557(4) 0.8335(3) 0.5839(3) 0.0351(5) Uani d . 1.0 2
O O2 0.3797(4) 0.6584(3) 0.7830(3) 0.0422(6) Uani d . 1.0 2
O O3 0.7487(4) 0.4074(3) 0.9249(3) 0.0446(6) Uani d . 1.0 2
N N1 0.8843(4) 0.9226(3) 0.7575(3) 0.0306(6) Uani d . 1.0 2
C C1 0.8549(6) 1.0592(5) 0.7789(4) 0.0409(8) Uani d . 1.0 2
C C2 0.7080(5) 1.0919(4) 0.8752(4) 0.0368(7) Uani d . 1.0 2
C C3 0.5825(4) 0.9836(4) 0.9480(3) 0.0236(6) Uani d . 1.0 2
C C4 0.6149(5) 0.8444(5) 0.9214(4) 0.0367(7) Uani d . 1.0 2
C C5 0.7679(6) 0.8159(4) 0.8268(4) 0.0377(7) Uani d . 1.0 2
C C6 0.4067(4) 0.6003(3) 0.5735(3) 0.0221(5) Uani d . 1.0 2
C C7 0.3331(4) 0.4652(4) 0.5922(3) 0.0229(5) Uani d . 1.0 2
C C8 0.4251(4) 0.3656(4) 0.5196(3) 0.0231(5) Uani d . 1.0 2
C C9 0.3056(5) 0.7067(4) 0.6539(3) 0.0262(6) Uani d . 1.0 2
H H1 0.9351 1.1338 0.7277 0.0491 Uiso calc R 1.0 2
H H2 0.6927 1.1859 0.8916 0.0442 Uiso calc R 1.0 2
H H3 0.5329 0.7698 0.9677 0.0441 Uiso calc R 1.0 2
H H4 0.7906 0.7208 0.8110 0.0452 Uiso calc R 1.0 2
H H5 0.9899 0.8937 0.6971 0.0367 Uiso d . 1.0 2
H H6 0.7539 0.3878 1.0277 0.0670 Uiso d . 1.0 2
H H7 0.6152 0.4970 0.8711 0.0670 Uiso d . 1.0 2

loop_
_atom_site_aniso_label
_atom_site_aniso_U_11
_atom_site_aniso_U_22
_atom_site_aniso_U_33
_atom_site_aniso_U_12
_atom_site_aniso_U_13
_atom_site_aniso_U_23
Br1 0.02820(17) 0.03494(19) 0.03224(19) -0.01138(13) 0.01655(12) -0.01780(14)
Br2 0.03620(19) 0.03384(19) 0.0411(2) -0.01650(14) 0.01468(14) -0.02352(15)
O1 0.0340(11) 0.0330(11) 0.0321(11) 0.0036(9) 0.0083(9) -0.0172(9)
O2 0.0477(13) 0.0549(14) 0.0277(12) -0.0052(11) 0.0025(10) -0.0266(11)
O3 0.0460(14) 0.0483(14) 0.0416(14) -0.0126(11) 0.0168(11) -0.0237(12)
N1 0.0286(12) 0.0356(13) 0.0320(13) -0.0080(10) 0.0150(10) -0.0211(11)
C1 0.0426(18) 0.0430(18) 0.050(2) -0.0230(15) 0.0297(16) -0.0292(17)
C2 0.0434(17) 0.0342(16) 0.0468(19) -0.0185(14) 0.0247(15) -0.0287(15)
C3 0.0239(13) 0.0270(13) 0.0226(13) -0.0063(10) 0.0070(11) -0.0145(11)
C4 0.0438(17) 0.0400(16) 0.0412(18) -0.0220(14) 0.0226(15) -0.0276(15)
C5 0.0479(18) 0.0391(17) 0.0413(18) -0.0177(14) 0.0192(15) -0.0302(15)
C6 0.0204(12) 0.0252(12) 0.0200(13) -0.0012(10) 0.0033(10) -0.0127(11)
C7 0.0197(12) 0.0283(13) 0.0208(13) -0.0048(10) 0.0067(10) -0.0127(11)
C8 0.0225(12) 0.0226(12) 0.0245(13) -0.0046(10) 0.0043(10) -0.0121(11)
C9 0.0277(14) 0.0307(14) 0.0274(15) -0.0097(11) 0.0122(11) -0.0196(12)

loop_
_atom_type_symbol
_atom_type_description
_atom_type_scat_dispersion_real
_atom_type_scat_dispersion_imag
_atom_type_scat_source
C C 0.0033 0.0016
;
International Tables for Crystallography
(1992, Vol. C, Tables 4.2.6.8 and 6.1.1.4)
;
H H 0.0000 0.0000
;
International Tables for Crystallography
(1992, Vol. C, Table 6.1.1.4)
;
Br Br -0.2901 2.4595
;
International Tables for Crystallography
(1992, Vol. C, Tables 4.2.6.8 and 6.1.1.4)
;
N N 0.0061 0.0033
;
International Tables for Crystallography
(1992, Vol. C, Tables 4.2.6.8 and 6.1.1.4)
;
O O 0.0106 0.0060
;
International Tables for Crystallography
(1992, Vol. C, Tables 4.2.6.8 and 6.1.1.4)
;

loop_
_geom_angle_atom_site_label_1
_geom_angle_atom_site_label_2
_geom_angle_atom_site_label_3
_geom_angle_site_symmetry_1
_geom_angle_site_symmetry_3
_geom_angle
_geom_angle_publ_flag
C1 N1 C5 . . 120.5(3) no
N1 C1 C2 . . 121.2(4) no
C1 C2 C3 . . 119.6(4) no
C2 C3 C3 . 2_677 121.2(4) no
C2 C3 C4 . . 117.7(3) no
C3 C3 C4 2_677 . 121.1(3) no
C3 C4 C5 . . 120.1(4) no
N1 C5 C4 . . 120.9(4) no
C7 C6 C8 . 2_666 118.8(3) no
C7 C6 C9 . . 120.1(3) no
C8 C6 C9 2_666 . 121.1(3) no
Br1 C7 C6 . . 117.8(3) no
Br1 C7 C8 . . 121.4(3) no
C6 C7 C8 . . 120.8(3) no
Br2 C8 C6 . 2_666 118.1(3) no
Br2 C8 C7 . . 121.6(2) no
C6 C8 C7 2_666 . 120.4(3) no
O1 C9 O2 . . 126.8(4) no
O1 C9 C6 . . 116.2(3) no
O2 C9 C6 . . 116.9(3) no
H6 O3 H7 . . 110.0 no
C1 N1 H5 . . 122.8 no
C5 N1 H5 . . 116.6 no
N1 C1 H1 . . 119.417 no
C2 C1 H1 . . 119.409 no
C1 C2 H2 . . 120.212 no
C3 C2 H2 . . 120.215 no
C3 C4 H3 . . 119.938 no
C5 C4 H3 . . 119.934 no
N1 C5 H4 . . 119.564 no
C4 C5 H4 . . 119.572 no

loop_
_geom_bond_atom_site_label_1
_geom_bond_atom_site_label_2
_geom_bond_site_symmetry_2
_geom_bond_distance
_geom_bond_publ_flag
Br1 C7 . 1.892(3) no
Br2 C8 . 1.887(4) no
O1 C9 . 1.248(3) no
O2 C9 . 1.249(4) no
N1 C1 . 1.332(6) no
N1 C5 . 1.331(5) no
C1 C2 . 1.374(6) no
C2 C3 . 1.392(5) no
C3 C3 2_677 1.501(4) no
C3 C4 . 1.382(6) no
C4 C5 . 1.374(5) no
C6 C7 . 1.394(5) no
C6 C8 2_666 1.396(4) no
C6 C9 . 1.516(5) no
C7 C8 . 1.395(5) no
O3 H6 . 0.963 no
O3 H7 . 1.002 no
N1 H5 . 0.941 no
C1 H1 . 0.930 no
C2 H2 . 0.930 no
C4 H3 . 0.930 no
C5 H4 . 0.930 no

loop_
_geom_contact_atom_site_label_1
_geom_contact_atom_site_label_2
_geom_contact_distance
_geom_contact_site_symmetry_2
_geom_contact_publ_flag
O1 H5 1.670 1_455 no
O1 H5 2.828 2_676 no
O2 H5 2.737 1_455 no
O2 H6 1.944 2_667 no
O2 H7 1.765 . no
H5 O1 1.670 1_655 no
H5 O1 2.828 2_676 no
H5 O2 2.737 1_655 no
H6 O2 1.944 2_667 no
H7 O2 1.765 . no

loop_
_geom_hbond_atom_site_label_D
_geom_hbond_atom_site_label_H
_geom_hbond_atom_site_label_A
_geom_hbond_site_symmetry_A
_geom_hbond_distance_DH
_geom_hbond_distance_HA
_geom_hbond_distance_DA
_geom_hbond_angle_DHA
_geom_hbond_publ_flag
O3 H6 O2 2_667 0.963 1.944 2.822(4) 150.5 yes
O3 H7 O2 . 1.002 1.765 2.766(3) 177.2 yes
N1 H5 O1 1_655 0.941 1.670 2.606(4) 172.9 yes

loop_
_geom_torsion_atom_site_label_1
_geom_torsion_atom_site_label_2
_geom_torsion_atom_site_label_3
_geom_torsion_atom_site_label_4
_geom_torsion_site_symmetry_1
_geom_torsion_site_symmetry_3
_geom_torsion_site_symmetry_4
_geom_torsion
_geom_torsion_publ_flag
C1 N1 C5 C4 . . . 0.2(5) no
C5 N1 C1 C2 . . . 1.5(5) no
N1 C1 C2 C3 . . . -2.2(5) no
C1 C2 C3 C3 . . 2_677 -178.9(3) no
C1 C2 C3 C4 . . . 1.1(4) no
C2 C3 C3 C4 . 2_677 2_677 0.0(4) no
C2 C3 C4 C5 . . . 0.5(4) no
C3 C3 C4 C5 2_677 . . -179.5(3) no
C4 C3 C3 C2 . 2_677 2_677 0.0(4) no
C3 C4 C5 N1 . . . -1.2(5) no
C7 C6 C8 Br2 . 2_666 2_666 179.51(18) no
C7 C6 C8 C7 . 2_666 2_666 0.0(4) no
C8 C6 C7 Br1 2_666 . . 179.59(18) no
C8 C6 C7 C8 2_666 . . 0.0(4) no
C7 C6 C9 O1 . . . -93.1(3) no
C7 C6 C9 O2 . . . 86.7(4) no
C9 C6 C7 Br1 . . . -0.1(3) no
C9 C6 C7 C8 . . . -179.68(19) no
C8 C6 C9 O1 2_666 . . 87.3(4) no
C8 C6 C9 O2 2_666 . . -93.0(3) no
C9 C6 C8 Br2 . 2_666 2_666 -0.8(3) no
C9 C6 C8 C7 . 2_666 2_666 179.68(19) no
Br1 C7 C8 Br2 . . . -0.1(3) no
Br1 C7 C8 C6 . . 2_666 -179.58(14) no
C6 C7 C8 Br2 . . . 179.49(18) no
C6 C7 C8 C6 . . 2_666 0.0(4) no
